data_7024742
loop_
_publ_author_name
'Anjaneyulu, O.'
'Prasad, T. K.'
'Swamy, K. C. Kumara'

_publ_section_title
;
 Coordinatively polymeric and monomeric bismuth(III) complexes with
 pyridine carboxylic acids.
;
_journal_issue 8
_journal_name_full 'Dalton transactions (Cambridge, England : 2003)'
_journal_page_first 1935
_journal_page_last 1940
_journal_paper_doi 10.1039/b920775a
_journal_volume 39
_journal_year 2010
_chemical_formula_sum 'C30 H23 Bi N4 O11'
_chemical_formula_weight 824.50
_chemical_name_systematic
;
?
;
_space_group_IT_number 9
_symmetry_cell_setting monoclinic
_symmetry_space_group_name_Hall 'C -2yc'
_symmetry_space_group_name_H-M 'C 1 c 1'
_atom_sites_solution_hydrogens geom
_atom_sites_solution_primary direct
_atom_sites_solution_secondary difmap
_audit_creation_method SHELXL-97
_cell_angle_alpha 90.00
_cell_angle_beta 100.5850(10)
_cell_angle_gamma 90.00
_cell_formula_units_Z 4
_cell_length_a 9.6810(6)
_cell_length_b 18.5747(12)
_cell_length_c 16.5929(11)
_cell_measurement_temperature 273(2)
_cell_volume 2933.0(3)
_computing_cell_refinement 'Bruker SMART'
_computing_data_collection 'Bruker SMART'
_computing_data_reduction 'Bruker SAINT'
_computing_molecular_graphics 'Bruker SHELXTL'
_computing_publication_material 'Bruker SHELXTL'
_computing_structure_refinement 'SHELXL-97 (Sheldrick, 1997)'
_computing_structure_solution 'SHELXS-97 (Sheldrick, 1990)'
_diffrn_ambient_temperature 273(2)
_diffrn_measured_fraction_theta_full 0.999
_diffrn_measured_fraction_theta_max 0.999
_diffrn_measurement_device_type 'CCD area detector'
_diffrn_measurement_method 'phi and omega scans'
_diffrn_radiation_monochromator graphite
_diffrn_radiation_source 'fine-focus sealed tube'
_diffrn_radiation_type MoK\a
_diffrn_radiation_wavelength 0.71073
_diffrn_reflns_av_R_equivalents 0.0300
_diffrn_reflns_av_sigmaI/netI 0.0368
_diffrn_reflns_limit_h_max 11
_diffrn_reflns_limit_h_min -11
_diffrn_reflns_limit_k_max 22
_diffrn_reflns_limit_k_min -22
_diffrn_reflns_limit_l_max 19
_diffrn_reflns_limit_l_min -19
_diffrn_reflns_number 14019
_diffrn_reflns_theta_full 25.05
_diffrn_reflns_theta_max 25.05
_diffrn_reflns_theta_min 2.19
_diffrn_standards_decay_% none
_exptl_absorpt_coefficient_mu 6.082
_exptl_absorpt_correction_T_max 0.5814
_exptl_absorpt_correction_T_min 0.4623
_exptl_absorpt_correction_type empirical
_exptl_absorpt_process_details 'SADABS, Sheldrick 1996'
_exptl_crystal_colour colorless
_exptl_crystal_density_diffrn 1.867
_exptl_crystal_density_method 'not measured'
_exptl_crystal_description needles
_exptl_crystal_F_000 1608
_exptl_crystal_size_max 0.15
_exptl_crystal_size_mid 0.12
_exptl_crystal_size_min 0.10
_refine_diff_density_max 1.204
_refine_diff_density_min -0.420
_refine_diff_density_rms 0.106
_refine_ls_abs_structure_details 'Flack H D (1983), Acta Cryst. A39, 876-881'
_refine_ls_abs_structure_Flack 0.00(1)
_refine_ls_extinction_method none
_refine_ls_goodness_of_fit_ref 1.091
_refine_ls_hydrogen_treatment mixed
_refine_ls_matrix_type full
_refine_ls_number_parameters 427
_refine_ls_number_reflns 5182
_refine_ls_number_restraints 8
_refine_ls_restrained_S_all 1.094
_refine_ls_R_factor_all 0.0253
_refine_ls_R_factor_gt 0.0240
_refine_ls_shift/su_max 0.001
_refine_ls_shift/su_mean 0.000
_refine_ls_structure_factor_coef Fsqd
_refine_ls_weighting_details 'calc w=1/[\s^2^(Fo^2^)+(0.0264P)^2^+8.0711P] where P=(Fo^2^+2Fc^2^)/3'
_refine_ls_weighting_scheme calc
_refine_ls_wR_factor_gt 0.0593
_refine_ls_wR_factor_ref 0.0599
_reflns_number_gt 4992
_reflns_number_total 5182
_reflns_threshold_expression >2sigma(I)
_cod_data_source_file b920775a.txt
_cod_data_source_block compd3
_cod_original_sg_symbol_H-M Cc
_cod_database_code 7024742

loop_
_symmetry_equiv_pos_as_xyz
'x, y, z'
'x, -y, z+1/2'
'x+1/2, y+1/2, z'
'x+1/2, -y+1/2, z+1/2'

loop_
_atom_site_label
_atom_site_type_symbol
_atom_site_fract_x
_atom_site_fract_y
_atom_site_fract_z
_atom_site_U_iso_or_equiv
_atom_site_adp_type
_atom_site_occupancy
_atom_site_symmetry_multiplicity
_atom_site_calc_flag
_atom_site_refinement_flags
Bi Bi 0.29793(4) 0.730010(9) 0.54441(3) 0.01402(6) Uani 1 1 d .
O3 O 0.1597(7) 0.6399(4) 0.4857(4) 0.0251(17) Uani 1 1 d .
O4 O -0.0316(7) 0.5752(4) 0.4842(4) 0.0292(17) Uani 1 1 d .
O2 O 0.6410(8) 0.5815(4) 0.5844(4) 0.0327(18) Uani 1 1 d .
O1 O 0.4632(7) 0.6545(4) 0.5991(4) 0.0176(14) Uani 1 1 d .
O7 O 0.1612(8) 0.8467(4) 0.4690(4) 0.0351(17) Uani 1 1 d .
C30 C 0.0640(12) 0.6123(6) 0.5212(7) 0.025(3) Uani 1 1 d .
O5 O 0.5142(7) 0.8135(3) 0.5369(4) 0.0283(16) Uani 1 1 d .
O6 O 0.4083(9) 0.8362(4) 0.6426(4) 0.043(2) Uani 1 1 d .
O8 O 0.0433(7) 0.7856(4) 0.5440(4) 0.0359(17) Uani 1 1 d .
N2 N 0.1826(8) 0.6654(4) 0.6493(5) 0.0131(16) Uani 1 1 d .
N4 N 0.0679(9) 0.8429(5) 0.5162(5) 0.030(2) Uani 1 1 d .
C29 C 0.1987(10) 0.6777(4) 0.7317(6) 0.0159(19) Uani 1 1 d .
C21 C 0.0730(10) 0.6250(5) 0.6098(6) 0.019(2) Uani 1 1 d .
C2 C 0.6142(10) 0.6147(4) 0.4163(6) 0.025(2) Uani 1 1 d .
H2 H 0.6927 0.5879 0.4395 0.030 Uiso 1 1 calc R
C24 C 0.1049(9) 0.6449(4) 0.7776(5) 0.0169(17) Uani 1 1 d .
C3 C 0.5833(10) 0.6302(4) 0.3327(5) 0.026(2) Uani 1 1 d .
H3 H 0.6386 0.6113 0.2975 0.031 Uiso 1 1 calc R
C1 C 0.5177(10) 0.6424(5) 0.4638(5) 0.018(2) Uani 1 1 d .
C27 C 0.3241(9) 0.7337(4) 0.8532(5) 0.0197(17) Uani 1 1 d .
H27 H 0.3959 0.7635 0.8792 0.024 Uiso 1 1 calc R
C6 C 0.3218(10) 0.7369(4) 0.1898(5) 0.0284(19) Uani 1 1 d .
H6 H 0.2989 0.7481 0.1343 0.034 Uiso 1 1 calc R
C16 C 0.9512(8) 1.0477(4) 0.8314(4) 0.0229(15) Uani 1 1 d .
H16 H 1.0243 1.0758 0.8592 0.027 Uiso 1 1 calc R
N3 N 0.6288(5) 0.9170(3) 0.7131(3) 0.0156(11) Uani 1 1 d .
H3N H 0.5695 0.8991 0.7403 0.019 Uiso 1 1 calc R
C11 C 0.6140(6) 0.9013(3) 0.6343(4) 0.0172(13) Uani 1 1 d .
C13 C 0.8061(7) 0.9785(3) 0.6224(4) 0.0194(13) Uani 1 1 d .
H13 H 0.8645 1.0003 0.5909 0.023 Uiso 1 1 calc R
C15 C 0.9353(8) 1.0389(3) 0.7482(4) 0.0207(14) Uani 1 1 d .
H15 H 0.9959 1.0619 0.7190 0.025 Uiso 1 1 calc R
C12 C 0.7031(7) 0.9316(3) 0.5863(4) 0.0210(14) Uani 1 1 d .
H12 H 0.6929 0.9203 0.5309 0.025 Uiso 1 1 calc R
C19 C 0.7327(8) 0.9600(3) 0.7536(4) 0.0152(13) Uani 1 1 d .
C4 C 0.4676(8) 0.6748(4) 0.3015(5) 0.0190(17) Uani 1 1 d .
C22 C -0.0164(8) 0.5895(4) 0.6554(5) 0.0181(18) Uani 1 1 d .
H22 H -0.0859 0.5584 0.6293 0.022 Uiso 1 1 calc R
C9 C 0.3854(11) 0.7033(4) 0.3564(6) 0.018(2) Uani 1 1 d .
N1 N 0.4150(8) 0.6865(3) 0.4380(5) 0.0123(16) Uani 1 1 d .
C10 C 0.5445(11) 0.6239(6) 0.5564(7) 0.021(2) Uani 1 1 d .
C20 C 0.5070(10) 0.8465(5) 0.6010(5) 0.020(2) Uani 1 1 d .
C23 C -0.0004(8) 0.6008(4) 0.7365(5) 0.0187(17) Uani 1 1 d .
H23 H -0.0616 0.5786 0.7658 0.022 Uiso 1 1 calc R
C28 C 0.3069(13) 0.7227(4) 0.7709(8) 0.021(2) Uani 1 1 d .
H28 H 0.3667 0.7450 0.7407 0.025 Uiso 1 1 calc R
C25 C 0.1268(8) 0.6587(4) 0.8625(4) 0.0215(17) Uani 1 1 d .
H25 H 0.0661 0.6388 0.8939 0.026 Uiso 1 1 calc R
C5 C 0.4329(11) 0.6941(5) 0.2160(6) 0.033(2) Uani 1 1 d .
H5 H 0.4870 0.6770 0.1792 0.040 Uiso 1 1 calc R
C14 C 0.8231(8) 0.9933(3) 0.7061(4) 0.0175(13) Uani 1 1 d .
C8 C 0.2709(13) 0.7477(5) 0.3254(7) 0.021(2) Uani 1 1 d .
H8 H 0.2151 0.7655 0.3608 0.025 Uiso 1 1 calc R
C17 C 0.8599(8) 1.0153(4) 0.8736(5) 0.0196(14) Uani 1 1 d .
H17 H 0.8722 1.0234 0.9298 0.024 Uiso 1 1 calc R
C18 C 0.7498(8) 0.9708(4) 0.8383(4) 0.0185(13) Uani 1 1 d .
H18 H 0.6904 0.9494 0.8694 0.022 Uiso 1 1 calc R
C26 C 0.2338(10) 0.7002(4) 0.8988(5) 0.0216(17) Uani 1 1 d .
H26 H 0.2483 0.7069 0.9553 0.026 Uiso 1 1 calc R
C7 C 0.2392(9) 0.7653(5) 0.2435(5) 0.0282(19) Uani 1 1 d .
H7 H 0.1641 0.7956 0.2239 0.034 Uiso 1 1 calc R
O9 O 0.0019(7) 0.8993(3) 0.5262(3) 0.0585(19) Uani 1 1 d .
O10 O 0.4376(5) 0.9028(3) 0.8121(3) 0.0298(11) Uani 1 1 d D
H10A H 0.441(7) 0.914(4) 0.8686(15) 0.045 Uiso 1 1 d D
H10B H 0.365(6) 0.922(4) 0.772(3) 0.045 Uiso 1 1 d D
O11 O 0.2385(4) 0.9555(2) 0.6862(2) 0.0125(8) Uani 1 1 d D
H11A H 0.200(6) 0.987(3) 0.712(3) 0.019 Uiso 1 1 d D
H11B H 0.239(6) 0.930(3) 0.643(3) 0.019 Uiso 1 1 d D

loop_
_atom_site_aniso_label
_atom_site_aniso_U_11
_atom_site_aniso_U_22
_atom_site_aniso_U_33
_atom_site_aniso_U_23
_atom_site_aniso_U_13
_atom_site_aniso_U_12
Bi 0.01480(9) 0.01627(10) 0.01110(9) -0.00001(17) 0.00270(6) -0.00093(18)
O3 0.029(3) 0.026(3) 0.022(3) -0.005(2) 0.008(3) -0.008(3)
O4 0.024(3) 0.034(4) 0.029(3) 0.000(3) 0.004(3) -0.015(3)
O2 0.021(3) 0.037(4) 0.040(4) 0.012(3) 0.004(3) 0.008(3)
O1 0.019(3) 0.023(3) 0.010(3) 0.002(2) 0.000(2) 0.007(2)
O7 0.036(4) 0.031(4) 0.036(4) 0.013(3) 0.000(3) 0.006(3)
C30 0.029(5) 0.029(5) 0.013(4) 0.002(4) -0.004(4) 0.001(4)
O5 0.032(4) 0.036(4) 0.021(3) -0.014(3) 0.016(3) -0.012(3)
O6 0.057(4) 0.053(4) 0.020(3) -0.014(3) 0.014(3) -0.029(3)
O8 0.032(4) 0.045(4) 0.033(3) 0.016(3) 0.011(3) 0.012(3)
N2 0.014(3) 0.009(3) 0.016(3) 0.005(3) 0.004(3) -0.001(3)
N4 0.032(4) 0.037(5) 0.018(5) 0.004(4) -0.003(4) 0.007(4)
C29 0.014(4) 0.017(4) 0.017(4) 0.009(3) 0.002(3) 0.008(3)
C21 0.013(4) 0.025(5) 0.017(4) -0.003(3) -0.004(3) -0.007(3)
C2 0.022(4) 0.009(4) 0.047(6) -0.004(4) 0.012(4) -0.006(3)
C24 0.020(4) 0.016(4) 0.017(4) 0.003(3) 0.011(3) 0.001(3)
C3 0.036(5) 0.018(4) 0.031(5) -0.010(4) 0.025(4) -0.012(4)
C1 0.024(5) 0.022(5) 0.008(4) -0.005(3) 0.000(3) -0.001(3)
C27 0.025(4) 0.021(4) 0.013(4) -0.005(3) 0.002(3) 0.005(3)
C6 0.040(5) 0.030(5) 0.012(4) 0.004(3) -0.004(4) -0.020(4)
C16 0.021(4) 0.017(3) 0.028(4) -0.001(3) -0.004(3) 0.001(3)
N3 0.020(3) 0.015(3) 0.013(3) 0.001(2) 0.005(2) -0.001(2)
C11 0.017(3) 0.019(3) 0.016(3) -0.002(2) 0.006(2) -0.001(2)
C13 0.021(3) 0.017(3) 0.021(3) 0.001(3) 0.005(3) -0.003(3)
C15 0.023(4) 0.013(3) 0.024(4) -0.001(3) -0.003(3) -0.004(3)
C12 0.028(4) 0.022(3) 0.014(3) -0.002(3) 0.005(3) 0.000(3)
C19 0.020(4) 0.008(3) 0.017(3) 0.005(3) 0.002(3) 0.007(3)
C4 0.016(4) 0.018(4) 0.022(4) -0.006(3) 0.002(3) -0.007(3)
C22 0.013(3) 0.017(4) 0.025(4) 0.013(3) 0.006(3) 0.008(3)
C9 0.022(5) 0.017(4) 0.017(4) -0.013(4) 0.010(3) -0.013(4)
N1 0.012(3) 0.013(4) 0.011(3) -0.006(2) 0.000(2) -0.008(3)
C10 0.012(4) 0.016(4) 0.034(6) 0.000(4) 0.002(4) 0.000(3)
C20 0.026(5) 0.018(4) 0.014(5) -0.011(3) -0.006(4) -0.007(4)
C23 0.020(4) 0.019(4) 0.021(4) 0.012(3) 0.015(3) 0.014(3)
C28 0.023(5) 0.018(4) 0.023(5) 0.004(4) 0.009(4) 0.004(4)
C25 0.031(4) 0.020(4) 0.016(3) 0.009(3) 0.010(3) 0.014(3)
C5 0.035(6) 0.038(6) 0.030(5) -0.014(5) 0.016(4) -0.022(5)
C14 0.031(4) 0.008(3) 0.013(3) 0.001(3) 0.004(3) -0.005(3)
C8 0.025(5) 0.028(4) 0.009(4) -0.002(4) 0.003(3) -0.005(4)
C17 0.023(4) 0.019(4) 0.017(4) 0.004(3) 0.003(3) -0.002(3)
C18 0.020(4) 0.017(3) 0.016(3) 0.007(3) -0.003(3) 0.002(3)
C26 0.035(5) 0.017(4) 0.015(4) 0.005(3) 0.011(4) 0.010(4)
C7 0.029(5) 0.036(6) 0.020(4) 0.002(4) 0.004(3) -0.004(4)
O9 0.084(5) 0.058(4) 0.034(3) 0.004(3) 0.012(3) 0.056(4)
O10 0.022(3) 0.052(3) 0.015(2) 0.002(2) 0.0012(19) 0.004(2)
O11 0.014(2) 0.018(2) 0.0080(19) 0.0079(16) 0.0066(16) 0.0026(17)

loop_
_atom_type_symbol
_atom_type_description
_atom_type_scat_dispersion_real
_atom_type_scat_dispersion_imag
_atom_type_scat_source
C C 0.0033 0.0016 'International Tables Vol C Tables 4.2.6.8 and 6.1.1.4'
H H 0.0000 0.0000 'International Tables Vol C Tables 4.2.6.8 and 6.1.1.4'
N N 0.0061 0.0033 'International Tables Vol C Tables 4.2.6.8 and 6.1.1.4'
O O 0.0106 0.0060 'International Tables Vol C Tables 4.2.6.8 and 6.1.1.4'
Bi Bi -4.1077 10.2566 'International Tables Vol C Tables 4.2.6.8 and 6.1.1.4'

loop_
_geom_angle_atom_site_label_1
_geom_angle_atom_site_label_2
_geom_angle_atom_site_label_3
_geom_angle
O1 Bi O3 91.93(19)
O1 Bi N1 71.5(3)
O3 Bi N1 75.8(2)
O1 Bi N2 78.1(2)
O3 Bi N2 69.1(2)
N1 Bi N2 132.12(19)
O1 Bi O5 82.5(2)
O3 Bi O5 146.5(2)
N1 Bi O5 71.1(2)
N2 Bi O5 140.1(2)
O1 Bi O6 92.3(3)
O3 Bi O6 163.5(2)
N1 Bi O6 120.6(2)
N2 Bi O6 96.2(2)
O5 Bi O6 49.92(19)
O1 Bi O8 148.3(2)
O3 Bi O8 79.1(2)
N1 Bi O8 133.4(2)
N2 Bi O8 70.3(2)
O5 Bi O8 121.0(2)
O6 Bi O8 89.0(2)
O1 Bi O7 162.8(2)
O3 Bi O7 101.1(3)
N1 Bi O7 100.7(2)
N2 Bi O7 117.0(2)
O5 Bi O7 80.4(2)
O6 Bi O7 78.32(19)
O8 Bi O7 47.2(2)
C30 O3 Bi 121.1(7)
C10 O1 Bi 122.0(7)
N4 O7 Bi 90.8(6)
O4 C30 O3 122.3(10)
O4 C30 C21 119.3(10)
O3 C30 C21 118.4(10)
C20 O5 Bi 94.6(6)
C20 O6 Bi 92.1(5)
N4 O8 Bi 95.5(6)
C21 N2 C29 120.5(8)
C21 N2 Bi 109.4(6)
C29 N2 Bi 128.7(6)
O8 N4 O9 123.3(9)
O8 N4 O7 119.1(9)
O9 N4 O7 117.5(9)
N2 C29 C28 120.1(9)
N2 C29 C24 119.9(8)
C28 C29 C24 120.1(9)
N2 C21 C22 119.9(9)
N2 C21 C30 117.7(9)
C22 C21 C30 121.9(9)
C3 C2 C1 115.7(8)
C3 C2 H2 122.2
C1 C2 H2 122.2
C23 C24 C25 124.2(7)
C23 C24 C29 118.2(8)
C25 C24 C29 117.6(8)
C2 C3 C4 119.7(8)
C2 C3 H3 120.1
C4 C3 H3 120.1
N1 C1 C2 125.8(9)
N1 C1 C10 116.5(9)
C2 C1 C10 117.5(9)
C28 C27 C26 120.1(8)
C28 C27 H27 120.0
C26 C27 H27 120.0
C5 C6 C7 122.1(8)
C5 C6 H6 118.9
C7 C6 H6 118.9
C17 C16 C15 120.0(7)
C17 C16 H16 120.0
C15 C16 H16 120.0
C11 N3 C19 123.7(6)
C11 N3 H3N 118.2
C19 N3 H3N 118.2
N3 C11 C12 120.6(6)
N3 C11 C20 117.5(6)
C12 C11 C20 121.7(6)
C12 C13 C14 120.1(6)
C12 C13 H13 120.0
C14 C13 H13 120.0
C16 C15 C14 119.4(7)
C16 C15 H15 120.3
C14 C15 H15 120.3
C13 C12 C11 118.8(6)
C13 C12 H12 120.6
C11 C12 H12 120.6
N3 C19 C18 121.4(7)
N3 C19 C14 117.1(6)
C18 C19 C14 121.4(6)
C3 C4 C9 119.1(8)
C3 C4 C5 122.1(8)
C9 C4 C5 118.8(8)
C23 C22 C21 119.6(8)
C23 C22 H22 120.2
C21 C22 H22 120.2
N1 C9 C8 120.4(9)
N1 C9 C4 120.6(9)
C8 C9 C4 118.9(9)
C1 N1 C9 118.7(8)
C1 N1 Bi 113.9(7)
C9 N1 Bi 127.4(6)
O2 C10 O1 124.7(11)
O2 C10 C1 119.2(10)
O1 C10 C1 116.2(9)
O5 C20 O6 123.2(9)
O5 C20 C11 120.9(9)
O6 C20 C11 115.9(8)
C22 C23 C24 121.7(7)
C22 C23 H23 119.1
C24 C23 H23 119.1
C27 C28 C29 119.9(9)
C27 C28 H28 120.1
C29 C28 H28 120.1
C26 C25 C24 121.0(7)
C26 C25 H25 119.5
C24 C25 H25 119.5
C6 C5 C4 119.5(8)
C6 C5 H5 120.2
C4 C5 H5 120.2
C13 C14 C19 119.5(6)
C13 C14 C15 122.4(6)
C19 C14 C15 118.0(6)
C7 C8 C9 121.3(9)
C7 C8 H8 119.3
C9 C8 H8 119.3
C16 C17 C18 124.4(7)
C16 C17 H17 117.8
C18 C17 H17 117.8
C17 C18 C19 116.7(6)
C17 C18 H18 121.6
C19 C18 H18 121.6
C25 C26 C27 121.3(7)
C25 C26 H26 119.4
C27 C26 H26 119.4
C8 C7 C6 119.2(9)
C8 C7 H7 120.4
C6 C7 H7 120.4
H10A O10 H10B 120(3)
H11A O11 H11B 151(5)

loop_
_geom_bond_atom_site_label_1
_geom_bond_atom_site_label_2
_geom_bond_distance
Bi O1 2.195(6)
Bi O3 2.250(7)
Bi N1 2.407(8)
Bi N2 2.535(8)
Bi O5 2.627(6)
Bi O6 2.654(7)
Bi O8 2.671(7)
Bi O7 2.721(7)
O3 C30 1.291(13)
O4 C30 1.225(14)
O2 C10 1.245(13)
O1 C10 1.283(13)
O7 N4 1.303(10)
C30 C21 1.476(14)
O5 C20 1.241(10)
O6 C20 1.292(12)
O8 N4 1.201(11)
N2 C21 1.365(12)
N2 C29 1.366(12)
N4 O9 1.253(10)
C29 C28 1.404(15)
C29 C24 1.425(12)
C21 C22 1.412(12)
C2 C3 1.394(13)
C2 C1 1.425(13)
C2 H2 0.9300
C24 C23 1.386(11)
C24 C25 1.409(11)
C3 C4 1.413(11)
C3 H3 0.9300
C1 N1 1.299(12)
C1 C10 1.549(14)
C27 C28 1.360(15)
C27 C26 1.403(12)
C27 H27 0.9300
C6 C5 1.343(14)
C6 C7 1.405(13)
C6 H6 0.9300
C16 C17 1.364(10)
C16 C15 1.372(9)
C16 H16 0.9300
N3 C11 1.321(8)
N3 C19 1.360(9)
N3 H3N 0.8600
C11 C12 1.396(8)
C11 C20 1.485(11)
C13 C12 1.375(9)
C13 C14 1.396(9)
C13 H13 0.9300
C15 C14 1.451(9)
C15 H15 0.9300
C12 H12 0.9300
C19 C18 1.400(9)
C19 C14 1.423(9)
C4 C9 1.417(12)
C4 C5 1.443(12)
C22 C23 1.343(12)
C22 H22 0.9300
C9 N1 1.368(13)
C9 C8 1.401(15)
C23 H23 0.9300
C28 H28 0.9300
C25 C26 1.341(12)
C25 H25 0.9300
C5 H5 0.9300
C8 C7 1.376(13)
C8 H8 0.9300
C17 C18 1.390(10)
C17 H17 0.9300
C18 H18 0.9300
C26 H26 0.9300
C7 H7 0.9300
O10 H10A 0.95(2)
O10 H10B 0.95(2)
O11 H11A 0.857(18)
O11 H11B 0.857(18)

loop_
_geom_hbond_atom_site_label_D
_geom_hbond_atom_site_label_H
_geom_hbond_atom_site_label_A
_geom_hbond_distance_DH
_geom_hbond_distance_HA
_geom_hbond_distance_DA
_geom_hbond_angle_DHA
_geom_hbond_site_symmetry_A
O10 H10A O4 0.95(2) 1.90(2) 2.845(8) 171(6) 4_565
O11 H11A O2 0.857(18) 2.73(6) 2.938(8) 96(4) 3_455
N3 H3N O10 0.86 1.90 2.704(7) 154.8 .
O10 H10B O11 0.95(2) 1.81(2) 2.750(6) 173(6) .
O11 H11B O6 0.857(18) 2.39(5) 2.929(9) 121(5) .
